data_1575013
loop_
_publ_author_name
'Hoffman, Aleksander'
'Zychowicz, Mikolaj'
'Wang, Junhao'
'Matsuura, Keisuke'
'Kagawa, Fumitaka'
'Rzepiela, Jan'
'Heczko, Michal'
'Ba\'s, Sebastian'
'Tokoro, Hiroko'
'Ohkoshi, Shin-ichi'
'Chorazy, Szymon'

_publ_section_title
;
 Photoluminescent, dielectric, and magnetic responsivity to the humidity
 variation in SHG-active pyroelectric manganese(ii)-based molecular
 material
;
_journal_issue 20
_journal_name_full 'Chemical Science'
_journal_page_first 8979
_journal_page_last 8997
_journal_paper_doi 10.1039/D5SC00404G
_journal_volume 16
_journal_year 2025
_chemical_absolute_configuration ad
_chemical_formula_moiety 'C78 H72 Mn O6 P6, Cl4 Mn, H2 O'
_chemical_formula_sum 'C78 H74 Cl4 Mn2 O7 P6'
_chemical_formula_weight 1560.87
_space_group_IT_number 9
_space_group_name_Hall 'C -2yc'
_space_group_name_H-M_alt 'C 1 c 1'
_symmetry_cell_setting monoclinic
_symmetry_Int_Tables_number 9
_symmetry_space_group_name_Hall 'C -2yc'
_symmetry_space_group_name_H-M 'C 1 c 1'
_atom_sites_solution_hydrogens mixed
_audit_conform_dict_location ftp://ftp.iucr.org/pub/cif_core.dic
_audit_conform_dict_name cif_core.dic
_audit_conform_dict_version 2.4.3
_audit_creation_date 2022-12-05T14:53:52-00:00
_audit_creation_method 'WinGX routine CIF_UPDATE'
_audit_update_record
;
2024-01-24 deposited with the CCDC.	2025-04-15 downloaded from the CCDC.
;
_cell_angle_alpha 90
_cell_angle_beta 100.865(2)
_cell_angle_gamma 90
_cell_formula_units_Z 4
_cell_length_a 11.2956(8)
_cell_length_b 26.7171(18)
_cell_length_c 25.3047(17)
_cell_measurement_reflns_used 39762
_cell_measurement_temperature 100(2)
_cell_measurement_theta_max 25.027
_cell_measurement_theta_min 2.346
_cell_measurement_wavelength 0.71073
_cell_volume 7499.7(9)
_computing_molecular_graphics 'Ortep for Windows (Farrugia, 2012)'
_computing_publication_material 'WinGX publication routines (Farrugia, 2012)'
_computing_structure_refinement 'SHELXL-2014/7 (Sheldrick, 2014)'
_diffrn_ambient_temperature 100(2)
_diffrn_measured_fraction_theta_full 0.998
_diffrn_measured_fraction_theta_max 0.998
_diffrn_measurement_device_type 'D8Quest Eco Photon50'
_diffrn_measurement_method \w
_diffrn_radiation_monochromator graphite
_diffrn_radiation_probe x-ray
_diffrn_radiation_type MoK\a
_diffrn_radiation_wavelength 0.71073
_diffrn_reflns_av_R_equivalents 0.0315
_diffrn_reflns_av_unetI/netI 0.0386
_diffrn_reflns_Laue_measured_fraction_full 0.998
_diffrn_reflns_Laue_measured_fraction_max 0.998
_diffrn_reflns_limit_h_max 13
_diffrn_reflns_limit_h_min -13
_diffrn_reflns_limit_k_max 31
_diffrn_reflns_limit_k_min -31
_diffrn_reflns_limit_l_max 30
_diffrn_reflns_limit_l_min -30
_diffrn_reflns_number 39762
_diffrn_reflns_point_group_measured_fraction_full 0.993
_diffrn_reflns_point_group_measured_fraction_max 0.993
_diffrn_reflns_theta_full 25.027
_diffrn_reflns_theta_max 25.027
_diffrn_reflns_theta_min 2.346
_diffrn_standards_interval_count 0
_diffrn_standards_interval_time 0
_diffrn_standards_number 0
_exptl_absorpt_coefficient_mu 0.66
_exptl_absorpt_correction_T_max 0.7453
_exptl_absorpt_correction_T_min 0.6635
_exptl_absorpt_correction_type multi-scan
_exptl_absorpt_process_details 'SADABS-2016/2 (Bruker,2016/2)'
_exptl_crystal_colour colorless
_exptl_crystal_density_diffrn 1.382
_exptl_crystal_density_method 'not measured'
_exptl_crystal_description block
_exptl_crystal_F_000 3224
_exptl_crystal_preparation 'Magnetic properties,Luminescent'
_exptl_crystal_size_max 0.45
_exptl_crystal_size_mid 0.24
_exptl_crystal_size_min 0.09
_refine_diff_density_max 0.814
_refine_diff_density_min -0.499
_refine_diff_density_rms 0.079
_refine_ls_abs_structure_details
;
 Flack x determined using 5949 quotients [(I+)-(I-)]/[(I+)+(I-)]
 (Parsons, Flack and Wagner, Acta Cryst. B69 (2013) 249-259).
;
_refine_ls_abs_structure_Flack 0.055(5)
_refine_ls_extinction_method none
_refine_ls_goodness_of_fit_ref 1.131
_refine_ls_hydrogen_treatment mixed
_refine_ls_matrix_type full
_refine_ls_number_constraints 0
_refine_ls_number_parameters 880
_refine_ls_number_reflns 13197
_refine_ls_number_restraints 6
_refine_ls_restrained_S_all 1.131
_refine_ls_R_factor_all 0.0434
_refine_ls_R_factor_gt 0.0423
_refine_ls_shift/su_max 0
_refine_ls_shift/su_mean 0
_refine_ls_structure_factor_coef Fsqd
_refine_ls_weighting_details 'w=1/[\s^2^(Fo^2^)+(0.0287P)^2^+29.6741P] where P=(Fo^2^+2Fc^2^)/3'
_refine_ls_weighting_scheme calc
_refine_ls_wR_factor_gt 0.0966
_refine_ls_wR_factor_ref 0.0971
_reflns_Friedel_coverage 0.989
_reflns_Friedel_fraction_full 0.989
_reflns_Friedel_fraction_max 0.989
_reflns_number_gt 12881
_reflns_number_total 13197
_reflns_threshold_expression 'I > 2\s(I)'
_cod_data_source_file d5sc00404g2.cif
_cod_data_source_block compound_1_100K
_cod_original_sg_symbol_H-M 'C c'
_cod_database_code 1575013

loop_
_symmetry_equiv_pos_as_xyz
'x, y, z'
'x, -y, z+1/2'
'x+1/2, y+1/2, z'
'x+1/2, -y+1/2, z+1/2'

loop_
_atom_site_label
_atom_site_type_symbol
_atom_site_fract_x
_atom_site_fract_y
_atom_site_fract_z
_atom_site_U_iso_or_equiv
_atom_site_adp_type
_atom_site_occupancy
_atom_site_site_symmetry_order
_atom_site_calc_flag
_atom_site_refinement_flags_posn
_atom_site_refinement_flags_adp
_atom_site_refinement_flags_occupancy
_atom_site_disorder_assembly
_atom_site_disorder_group
Mn1 Mn 0.54498(7) 0.35635(3) 0.47336(3) 0.00905(18) Uani 1 1 d . . . . .
Mn2 Mn 0.26438(8) 0.61473(3) 0.26146(4) 0.0152(2) Uani 1 1 d . . . . .
Cl1 Cl 0.32952(14) 0.69106(6) 0.22881(6) 0.0201(3) Uani 1 1 d . . . . .
P3 P 0.47504(13) 0.28576(6) 0.35500(6) 0.0106(3) Uani 1 1 d . . . . .
P1 P 0.35253(13) 0.30578(6) 0.55134(6) 0.0112(3) Uani 1 1 d . . . . .
P6 P 0.35466(13) 0.45518(6) 0.42845(6) 0.0120(3) Uani 1 1 d . . . . .
P2 P 0.59648(13) 0.33514(6) 0.60791(6) 0.0123(3) Uani 1 1 d . . . . .
Cl3 Cl 0.43955(14) 0.58183(6) 0.31681(7) 0.0237(3) Uani 1 1 d . . . . .
P5 P 0.62100(12) 0.47669(6) 0.45995(6) 0.0105(3) Uani 1 1 d . . . . .
Cl4 Cl 0.12443(14) 0.62812(6) 0.31890(6) 0.0221(3) Uani 1 1 d . . . . .
P4 P 0.72439(13) 0.27846(5) 0.41764(6) 0.0109(3) Uani 1 1 d . . . . .
Cl2 Cl 0.18378(14) 0.56367(6) 0.18742(6) 0.0227(3) Uani 1 1 d D . . . .
O3 O 0.4780(3) 0.33167(15) 0.38931(15) 0.0117(8) Uani 1 1 d . . . . .
O2 O 0.6287(4) 0.35552(16) 0.55742(16) 0.0150(9) Uani 1 1 d . . . . .
O1 O 0.4126(4) 0.30739(14) 0.50310(15) 0.0121(8) Uani 1 1 d . . . . .
O5 O 0.6548(3) 0.42199(15) 0.46430(15) 0.0122(8) Uani 1 1 d . . . . .
O4 O 0.6971(4) 0.31092(15) 0.46230(16) 0.0125(8) Uani 1 1 d . . . . .
O6 O 0.3930(3) 0.40918(15) 0.46085(16) 0.0132(9) Uani 1 1 d . . . . .
C28 C 0.5504(5) 0.2100(2) 0.4294(3) 0.0179(13) Uani 1 1 d . . . . .
H28A H 0.4812 0.1908 0.4132 0.027 Uiso 1 1 calc R U . . .
H28B H 0.614 0.1877 0.4452 0.027 Uiso 1 1 calc R U . . .
H28C H 0.5294 0.2312 0.4567 0.027 Uiso 1 1 calc R U . . .
C10 C 0.2956(5) 0.2273(2) 0.6172(2) 0.0179(13) Uani 1 1 d . . . . .
H10 H 0.2759 0.2518 0.6401 0.021 Uiso 1 1 calc R U . . .
C46 C 0.8116(5) 0.2900(2) 0.3227(3) 0.0183(13) Uani 1 1 d . . . . .
H46 H 0.8201 0.2554 0.323 0.022 Uiso 1 1 calc R U . . .
C21 C 0.6326(5) 0.2696(2) 0.6163(2) 0.0155(13) Uani 1 1 d . . . . .
C27 C 0.5930(5) 0.2423(2) 0.3860(2) 0.0125(12) Uani 1 1 d . . . . .
H27 H 0.6151 0.2206 0.3582 0.015 Uiso 1 1 calc R U . . .
C9 C 0.3381(5) 0.2412(2) 0.5711(2) 0.0142(12) Uani 1 1 d . . . . .
C4 C 0.1503(5) 0.3433(2) 0.4853(2) 0.0151(12) Uani 1 1 d . . . . .
H4 H 0.1919 0.3365 0.4577 0.018 Uiso 1 1 calc R U . . .
C54 C 0.5121(5) 0.4620(2) 0.3566(2) 0.0168(13) Uani 1 1 d . . . . .
H54A H 0.4428 0.4658 0.3284 0.025 Uiso 1 1 calc R U . . .
H54B H 0.5798 0.4786 0.3465 0.025 Uiso 1 1 calc R U . . .
H54C H 0.5301 0.4271 0.3623 0.025 Uiso 1 1 calc R U . . .
C55 C 0.6056(5) 0.5015(2) 0.5241(2) 0.0156(13) Uani 1 1 d . . . . .
C42 C 0.7618(5) 0.3655(2) 0.3653(3) 0.0170(13) Uani 1 1 d . . . . .
H42 H 0.7368 0.3815 0.3939 0.02 Uiso 1 1 calc R U . . .
C68 C 0.2627(6) 0.5489(2) 0.4502(3) 0.0228(15) Uani 1 1 d . . . . .
H68 H 0.2915 0.5613 0.4207 0.027 Uiso 1 1 calc R U . . .
C29 C 0.4939(5) 0.2987(2) 0.2874(2) 0.0168(13) Uani 1 1 d . . . . .
C53 C 0.4858(5) 0.4855(2) 0.4092(2) 0.0109(12) Uani 1 1 d . . . . .
H53 H 0.4699 0.5214 0.4038 0.013 Uiso 1 1 calc R U . . .
C2 C 0.4062(6) 0.3991(2) 0.5999(3) 0.0198(13) Uani 1 1 d . . . . .
H2A H 0.322 0.4043 0.5994 0.03 Uiso 1 1 calc R U . . .
H2B H 0.4529 0.4175 0.6291 0.03 Uiso 1 1 calc R U . . .
H2C H 0.4257 0.4104 0.5665 0.03 Uiso 1 1 calc R U . . .
C56 C 0.6666(6) 0.4782(2) 0.5699(3) 0.0204(14) Uani 1 1 d . . . . .
H56 H 0.713 0.45 0.5665 0.025 Uiso 1 1 calc R U . . .
C1 C 0.4357(5) 0.3424(2) 0.6073(2) 0.0119(12) Uani 1 1 d . . . . .
H1 H 0.4165 0.3306 0.6414 0.014 Uiso 1 1 calc R U . . .
C11 C 0.2826(6) 0.1776(3) 0.6289(2) 0.0212(14) Uani 1 1 d . . . . .
H11 H 0.254 0.1688 0.6598 0.025 Uiso 1 1 calc R U . . .
C35 C 0.3310(5) 0.2547(2) 0.3483(2) 0.0126(12) Uani 1 1 d . . . . .
C74 C 0.2271(5) 0.3918(2) 0.3535(2) 0.0182(13) Uani 1 1 d . . . . .
H74 H 0.261 0.3667 0.3771 0.022 Uiso 1 1 calc R U . . .
C45 C 0.8378(6) 0.3176(3) 0.2801(3) 0.0219(14) Uani 1 1 d . . . . .
H45 H 0.8632 0.3016 0.2516 0.026 Uiso 1 1 calc R U . . .
C30 C 0.5295(6) 0.2622(2) 0.2543(2) 0.0197(14) Uani 1 1 d . . . . .
H30 H 0.5516 0.2306 0.2681 0.024 Uiso 1 1 calc R U . . .
C47 C 0.8401(5) 0.2338(2) 0.4445(2) 0.0140(12) Uani 1 1 d . . . . .
C73 C 0.2514(5) 0.4415(2) 0.3668(2) 0.0159(13) Uani 1 1 d . . . . .
C72 C 0.2313(6) 0.4803(2) 0.5079(3) 0.0217(14) Uani 1 1 d . . . . .
H72 H 0.2402 0.4466 0.5169 0.026 Uiso 1 1 calc R U . . .
C34 C 0.4656(5) 0.3468(2) 0.2671(2) 0.0172(13) Uani 1 1 d . . . . .
H34 H 0.4447 0.3718 0.2892 0.021 Uiso 1 1 calc R U . . .
C38 C 0.1038(6) 0.2132(3) 0.3419(3) 0.0241(15) Uani 1 1 d . . . . .
H38 H 0.0278 0.199 0.3398 0.029 Uiso 1 1 calc R U . . .
C67 C 0.2789(5) 0.4992(2) 0.4645(3) 0.0175(13) Uani 1 1 d . . . . .
C14 C 0.3658(5) 0.2044(2) 0.5374(2) 0.0182(13) Uani 1 1 d . . . . .
H14 H 0.393 0.2134 0.5062 0.022 Uiso 1 1 calc R U . . .
C41 C 0.7726(5) 0.3139(2) 0.3649(2) 0.0139(12) Uani 1 1 d . . . . .
C3 C 0.2022(5) 0.3328(2) 0.5381(2) 0.0145(12) Uani 1 1 d . . . . .
C65 C 0.9311(6) 0.5173(3) 0.4125(3) 0.0290(16) Uani 1 1 d . . . . .
H65 H 1.0031 0.5019 0.4092 0.035 Uiso 1 1 calc R U . . .
C66 C 0.8434(6) 0.4905(2) 0.4317(3) 0.0205(14) Uani 1 1 d . . . . .
H66 H 0.8571 0.4573 0.4418 0.025 Uiso 1 1 calc R U . . .
C15 C 0.6773(5) 0.3671(2) 0.6660(2) 0.0153(13) Uani 1 1 d . . . . .
C44 C 0.8261(6) 0.3692(3) 0.2803(3) 0.0223(14) Uani 1 1 d . . . . .
H44 H 0.8434 0.388 0.2518 0.027 Uiso 1 1 calc R U . . .
C61 C 0.7345(5) 0.5133(2) 0.4359(2) 0.0133(12) Uani 1 1 d . . . . .
C23 C 0.7169(6) 0.1953(3) 0.5846(3) 0.0267(15) Uani 1 1 d . . . . .
H23 H 0.753 0.1793 0.5591 0.032 Uiso 1 1 calc R U . . .
C6 C -0.0256(6) 0.3747(2) 0.5150(3) 0.0226(15) Uani 1 1 d . . . . .
H6 H -0.1026 0.3884 0.5074 0.027 Uiso 1 1 calc R U . . .
C70 C 0.1584(7) 0.5618(3) 0.5234(3) 0.0346(18) Uani 1 1 d . . . . .
H70 H 0.1191 0.5832 0.5434 0.042 Uiso 1 1 calc R U . . .
C48 C 0.8605(5) 0.1901(2) 0.4174(2) 0.0154(13) Uani 1 1 d . . . . .
H48 H 0.8116 0.1821 0.3847 0.018 Uiso 1 1 calc R U . . .
C43 C 0.7884(6) 0.3930(3) 0.3231(3) 0.0225(14) Uani 1 1 d . . . . .
H43 H 0.7812 0.4276 0.3232 0.027 Uiso 1 1 calc R U . . .
C49 C 0.9541(5) 0.1591(2) 0.4398(3) 0.0196(13) Uani 1 1 d . . . . .
H49 H 0.9688 0.1301 0.4217 0.024 Uiso 1 1 calc R U . . .
C52 C 0.9123(5) 0.2455(2) 0.4938(2) 0.0159(13) Uani 1 1 d . . . . .
H52 H 0.8986 0.2747 0.5118 0.019 Uiso 1 1 calc R U . . .
C64 C 0.9115(6) 0.5671(3) 0.3982(3) 0.0236(15) Uani 1 1 d . . . . .
H64 H 0.9712 0.5853 0.386 0.028 Uiso 1 1 calc R U . . .
C22 C 0.6879(5) 0.2462(2) 0.5790(3) 0.0201(14) Uani 1 1 d . . . . .
H22 H 0.706 0.2642 0.5501 0.024 Uiso 1 1 calc R U . . .
C16 C 0.6271(6) 0.3875(3) 0.7077(3) 0.0232(14) Uani 1 1 d . . . . .
H16 H 0.5449 0.3846 0.7072 0.028 Uiso 1 1 calc R U . . .
C37 C 0.1565(6) 0.2383(2) 0.3876(3) 0.0214(14) Uani 1 1 d . . . . .
H37 H 0.116 0.2414 0.4162 0.026 Uiso 1 1 calc R U . . .
C26 C 0.6062(6) 0.2431(3) 0.6603(3) 0.0284(16) Uani 1 1 d . . . . .
H26 H 0.5704 0.2593 0.6858 0.034 Uiso 1 1 calc R U . . .
C69 C 0.2026(7) 0.5808(3) 0.4805(4) 0.0364(19) Uani 1 1 d . . . . .
H69 H 0.1927 0.6145 0.4715 0.044 Uiso 1 1 calc R U . . .
C13 C 0.3538(6) 0.1539(2) 0.5492(3) 0.0231(14) Uani 1 1 d . . . . .
H13 H 0.3739 0.1294 0.5263 0.028 Uiso 1 1 calc R U . . .
C36 C 0.2706(5) 0.2590(2) 0.3911(2) 0.0166(13) Uani 1 1 d . . . . .
H36 H 0.3065 0.2758 0.4222 0.02 Uiso 1 1 calc R U . . .
C40 C 0.2765(6) 0.2296(3) 0.3026(3) 0.0268(16) Uani 1 1 d . . . . .
H40 H 0.3159 0.2264 0.2736 0.032 Uiso 1 1 calc R U . . .
C8 C 0.1413(6) 0.3438(2) 0.5790(3) 0.0212(14) Uani 1 1 d . . . . .
H8 H 0.1769 0.3368 0.6144 0.025 Uiso 1 1 calc R U . . .
C7 C 0.0290(6) 0.3649(3) 0.5678(3) 0.0252(15) Uani 1 1 d . . . . .
H7 H -0.0109 0.3726 0.5958 0.03 Uiso 1 1 calc R U . . .
C60 C 0.5379(6) 0.5443(2) 0.5295(3) 0.0194(13) Uani 1 1 d . . . . .
H60 H 0.4975 0.5609 0.4991 0.023 Uiso 1 1 calc R U . . .
C50 C 1.0265(5) 0.1704(2) 0.4889(3) 0.0224(15) Uani 1 1 d . . . . .
H50 H 1.0895 0.1492 0.5034 0.027 Uiso 1 1 calc R U . . .
C57 C 0.6602(7) 0.4957(3) 0.6203(3) 0.0302(17) Uani 1 1 d . . . . .
H57 H 0.7009 0.4793 0.6507 0.036 Uiso 1 1 calc R U . . .
C20 C 0.8011(6) 0.3714(3) 0.6682(3) 0.0288(16) Uani 1 1 d . . . . .
H20 H 0.8354 0.3572 0.6411 0.035 Uiso 1 1 calc R U . . .
C31 C 0.5322(6) 0.2729(3) 0.2014(3) 0.0268(16) Uani 1 1 d . . . . .
H31 H 0.5537 0.2481 0.1791 0.032 Uiso 1 1 calc R U . . .
C5 C 0.0350(6) 0.3639(2) 0.4737(3) 0.0218(14) Uani 1 1 d . . . . .
H5 H -0.0011 0.3705 0.4383 0.026 Uiso 1 1 calc R U . . .
C58 C 0.5920(7) 0.5384(3) 0.6254(3) 0.0309(17) Uani 1 1 d . . . . .
H58 H 0.588 0.5507 0.6593 0.037 Uiso 1 1 calc R U . . .
C32 C 0.5030(6) 0.3204(3) 0.1810(3) 0.0277(16) Uani 1 1 d . . . . .
H32 H 0.5062 0.3276 0.1454 0.033 Uiso 1 1 calc R U . . .
C17 C 0.7010(7) 0.4120(3) 0.7495(3) 0.0293(16) Uani 1 1 d . . . . .
H17 H 0.6682 0.4249 0.7778 0.035 Uiso 1 1 calc R U . . .
C62 C 0.7156(6) 0.5630(2) 0.4214(3) 0.0213(14) Uani 1 1 d . . . . .
H62 H 0.6438 0.5786 0.4248 0.026 Uiso 1 1 calc R U . . .
C24 C 0.6915(6) 0.1689(3) 0.6283(3) 0.0291(17) Uani 1 1 d . . . . .
H24 H 0.7128 0.1354 0.6329 0.035 Uiso 1 1 calc R U . . .
C33 C 0.4689(6) 0.3569(3) 0.2139(3) 0.0239(15) Uani 1 1 d . . . . .
H33 H 0.4481 0.3886 0.2 0.029 Uiso 1 1 calc R U . . .
C71 C 0.1707(6) 0.5121(3) 0.5376(3) 0.0324(17) Uani 1 1 d . . . . .
H71 H 0.1391 0.5 0.5665 0.039 Uiso 1 1 calc R U . . .
C12 C 0.3118(6) 0.1403(3) 0.5951(3) 0.0239(15) Uani 1 1 d . . . . .
H12 H 0.3032 0.1067 0.6033 0.029 Uiso 1 1 calc R U . . .
C51 C 1.0050(6) 0.2134(2) 0.5161(3) 0.0217(14) Uani 1 1 d . . . . .
H51 H 1.0526 0.2207 0.5494 0.026 Uiso 1 1 calc R U . . .
C75 C 0.1521(6) 0.3793(3) 0.3053(3) 0.0266(15) Uani 1 1 d . . . . .
H75 H 0.1346 0.3459 0.2968 0.032 Uiso 1 1 calc R U . . .
C76 C 0.1033(6) 0.4171(3) 0.2698(3) 0.0279(16) Uani 1 1 d . . . . .
H76 H 0.0549 0.409 0.237 0.034 Uiso 1 1 calc R U . . .
C78 C 0.1994(6) 0.4790(3) 0.3321(3) 0.0263(15) Uani 1 1 d . . . . .
H78 H 0.2132 0.5125 0.3415 0.032 Uiso 1 1 calc R U . . .
C19 C 0.8731(7) 0.3962(3) 0.7096(3) 0.039(2) Uani 1 1 d . . . . .
H19 H 0.9556 0.3987 0.7106 0.047 Uiso 1 1 calc R U . . .
C63 C 0.8035(6) 0.5898(3) 0.4020(3) 0.0254(15) Uani 1 1 d . . . . .
H63 H 0.7897 0.6229 0.3915 0.03 Uiso 1 1 calc R U . . .
C18 C 0.8218(7) 0.4177(3) 0.7500(3) 0.038(2) Uani 1 1 d . . . . .
H18 H 0.8695 0.4358 0.7773 0.046 Uiso 1 1 calc R U . . .
C59 C 0.5311(6) 0.5618(3) 0.5806(3) 0.0287(16) Uani 1 1 d . . . . .
H59 H 0.4846 0.5899 0.5842 0.034 Uiso 1 1 calc R U . . .
C39 C 0.1621(6) 0.2089(3) 0.2998(3) 0.0292(16) Uani 1 1 d . . . . .
H39 H 0.1255 0.192 0.2688 0.035 Uiso 1 1 calc R U . . .
C77 C 0.1268(6) 0.4665(3) 0.2833(3) 0.0322(18) Uani 1 1 d . . . . .
H77 H 0.0939 0.4917 0.2597 0.039 Uiso 1 1 calc R U . . .
C25 C 0.6335(7) 0.1932(3) 0.6655(3) 0.0339(18) Uani 1 1 d . . . . .
H25 H 0.6134 0.1752 0.694 0.041 Uiso 1 1 calc R U . . .
O1S O 0.4251(7) 0.4915(3) 0.2184(3) 0.0596(18) Uani 1 1 d D . . . .
H1S H 0.392(5) 0.509(3) 0.1872(16) 0.071 Uiso 1 1 d D U . . .
H2S H 0.459(9) 0.516(3) 0.245(3) 0.071 Uiso 1 1 d D U . . .

loop_
_atom_site_aniso_label
_atom_site_aniso_U_11
_atom_site_aniso_U_22
_atom_site_aniso_U_33
_atom_site_aniso_U_23
_atom_site_aniso_U_13
_atom_site_aniso_U_12
Mn1 0.0084(4) 0.0103(4) 0.0090(4) 0.0001(3) 0.0032(3) 0.0003(3)
Mn2 0.0152(5) 0.0180(5) 0.0130(4) 0.0012(4) 0.0045(4) 0.0004(4)
Cl1 0.0274(8) 0.0188(8) 0.0157(7) 0.0015(6) 0.0081(6) 0.0012(6)
P3 0.0090(7) 0.0133(7) 0.0099(7) -0.0010(6) 0.0025(5) 0.0002(6)
P1 0.0106(7) 0.0138(7) 0.0096(7) -0.0001(6) 0.0029(6) -0.0020(6)
P6 0.0095(7) 0.0107(7) 0.0159(8) 0.0002(6) 0.0029(6) 0.0000(6)
P2 0.0108(7) 0.0162(8) 0.0100(7) 0.0010(6) 0.0020(6) -0.0008(6)
Cl3 0.0203(8) 0.0239(8) 0.0261(9) 0.0074(7) 0.0025(6) 0.0031(7)
P5 0.0086(7) 0.0109(7) 0.0125(7) 0.0008(6) 0.0034(6) -0.0011(6)
Cl4 0.0181(7) 0.0264(8) 0.0245(8) -0.0071(7) 0.0110(6) -0.0061(6)
P4 0.0098(7) 0.0115(7) 0.0115(7) -0.0006(6) 0.0027(6) 0.0018(6)
Cl2 0.0267(8) 0.0248(8) 0.0168(8) -0.0021(6) 0.0041(6) -0.0022(7)
O3 0.0080(19) 0.014(2) 0.013(2) 0.0006(16) 0.0018(15) 0.0009(16)
O2 0.016(2) 0.019(2) 0.010(2) -0.0015(17) 0.0019(16) 0.0014(18)
O1 0.016(2) 0.011(2) 0.0099(19) 0.0002(16) 0.0017(16) -0.0027(16)
O5 0.012(2) 0.012(2) 0.013(2) -0.0002(16) 0.0034(16) 0.0001(16)
O4 0.013(2) 0.013(2) 0.011(2) -0.0025(16) 0.0033(16) 0.0011(17)
O6 0.009(2) 0.013(2) 0.018(2) -0.0019(17) 0.0048(17) -0.0003(16)
C28 0.011(3) 0.020(3) 0.023(3) 0.008(3) 0.005(2) 0.003(3)
C10 0.020(3) 0.023(3) 0.010(3) -0.005(3) 0.004(2) -0.003(3)
C46 0.017(3) 0.018(3) 0.021(3) 0.000(3) 0.007(3) -0.001(3)
C21 0.016(3) 0.010(3) 0.019(3) 0.001(2) 0.000(2) 0.002(2)
C27 0.015(3) 0.014(3) 0.009(3) -0.001(2) 0.003(2) 0.001(2)
C9 0.010(3) 0.020(3) 0.011(3) 0.001(2) -0.002(2) -0.007(2)
C4 0.017(3) 0.011(3) 0.019(3) -0.001(2) 0.004(2) -0.001(2)
C54 0.012(3) 0.021(3) 0.017(3) 0.000(3) 0.003(2) -0.003(3)
C55 0.014(3) 0.023(3) 0.010(3) -0.002(2) 0.004(2) -0.007(3)
C42 0.015(3) 0.018(3) 0.019(3) -0.004(3) 0.004(2) -0.001(3)
C68 0.013(3) 0.013(3) 0.042(4) 0.002(3) 0.005(3) 0.001(3)
C29 0.010(3) 0.025(3) 0.015(3) 0.001(3) 0.000(2) 0.002(3)
C53 0.007(3) 0.008(3) 0.017(3) 0.002(2) 0.002(2) -0.004(2)
C2 0.014(3) 0.028(4) 0.017(3) -0.002(3) 0.004(2) 0.003(3)
C56 0.023(3) 0.021(3) 0.017(3) -0.002(3) 0.004(3) -0.001(3)
C1 0.014(3) 0.016(3) 0.007(3) -0.001(2) 0.006(2) -0.002(2)
C11 0.022(3) 0.030(4) 0.012(3) 0.004(3) 0.004(3) -0.012(3)
C35 0.011(3) 0.013(3) 0.013(3) 0.001(2) 0.002(2) -0.004(2)
C74 0.014(3) 0.024(3) 0.017(3) 0.002(3) 0.004(2) 0.002(3)
C45 0.022(3) 0.031(4) 0.015(3) -0.003(3) 0.010(3) 0.000(3)
C30 0.020(3) 0.021(3) 0.018(3) -0.001(3) 0.003(3) 0.012(3)
C47 0.006(3) 0.015(3) 0.022(3) 0.000(2) 0.006(2) 0.000(2)
C73 0.010(3) 0.022(3) 0.015(3) 0.003(3) 0.001(2) -0.002(2)
C72 0.018(3) 0.018(3) 0.030(4) -0.001(3) 0.007(3) 0.000(3)
C34 0.013(3) 0.020(3) 0.019(3) 0.000(3) 0.003(2) 0.001(3)
C38 0.016(3) 0.032(4) 0.023(4) 0.000(3) 0.002(3) -0.007(3)
C67 0.010(3) 0.015(3) 0.027(4) -0.006(3) 0.003(3) 0.002(2)
C14 0.015(3) 0.024(3) 0.017(3) 0.000(3) 0.007(3) -0.003(3)
C41 0.012(3) 0.020(3) 0.010(3) -0.001(2) 0.003(2) -0.002(2)
C3 0.012(3) 0.015(3) 0.018(3) 0.001(2) 0.007(2) -0.003(2)
C65 0.013(3) 0.038(4) 0.039(4) -0.001(3) 0.013(3) -0.005(3)
C66 0.018(3) 0.017(3) 0.027(4) 0.005(3) 0.005(3) -0.001(3)
C15 0.015(3) 0.023(3) 0.007(3) 0.001(2) -0.001(2) -0.003(3)
C44 0.019(3) 0.030(4) 0.021(3) 0.004(3) 0.010(3) -0.005(3)
C61 0.013(3) 0.018(3) 0.009(3) 0.000(2) 0.003(2) -0.002(2)
C23 0.023(3) 0.025(4) 0.032(4) 0.002(3) 0.004(3) 0.008(3)
C6 0.011(3) 0.013(3) 0.043(4) -0.002(3) 0.004(3) -0.001(2)
C70 0.024(4) 0.027(4) 0.056(5) -0.017(4) 0.014(4) 0.005(3)
C48 0.013(3) 0.016(3) 0.018(3) 0.002(2) 0.006(2) -0.003(2)
C43 0.020(3) 0.021(3) 0.027(4) 0.004(3) 0.003(3) -0.001(3)
C49 0.016(3) 0.015(3) 0.030(4) -0.001(3) 0.006(3) 0.002(3)
C52 0.016(3) 0.021(3) 0.010(3) 0.001(2) 0.002(2) 0.005(3)
C64 0.021(3) 0.027(4) 0.024(4) 0.003(3) 0.008(3) -0.008(3)
C22 0.014(3) 0.021(3) 0.025(4) 0.004(3) 0.001(3) -0.002(3)
C16 0.020(3) 0.034(4) 0.017(3) -0.004(3) 0.004(3) -0.006(3)
C37 0.017(3) 0.022(3) 0.028(4) -0.004(3) 0.011(3) -0.002(3)
C26 0.031(4) 0.037(4) 0.018(3) 0.004(3) 0.004(3) -0.003(3)
C69 0.024(4) 0.014(3) 0.070(6) -0.004(4) 0.006(4) 0.008(3)
C13 0.021(3) 0.020(3) 0.030(4) -0.003(3) 0.009(3) -0.004(3)
C36 0.020(3) 0.017(3) 0.012(3) -0.003(2) -0.001(2) -0.001(3)
C40 0.026(4) 0.045(4) 0.011(3) -0.007(3) 0.009(3) -0.010(3)
C8 0.020(3) 0.027(4) 0.017(3) 0.001(3) 0.005(3) -0.006(3)
C7 0.019(3) 0.024(4) 0.034(4) -0.009(3) 0.010(3) -0.003(3)
C60 0.019(3) 0.015(3) 0.025(3) -0.004(3) 0.005(3) -0.006(3)
C50 0.012(3) 0.013(3) 0.041(4) 0.009(3) 0.000(3) 0.002(2)
C57 0.052(5) 0.020(4) 0.019(4) 0.002(3) 0.007(3) -0.007(3)
C20 0.019(3) 0.044(4) 0.022(4) -0.008(3) 0.003(3) -0.002(3)
C31 0.023(4) 0.045(4) 0.014(3) -0.007(3) 0.006(3) 0.008(3)
C5 0.017(3) 0.018(3) 0.028(4) 0.006(3) -0.003(3) -0.003(3)
C58 0.048(5) 0.022(4) 0.028(4) -0.008(3) 0.020(3) -0.014(3)
C32 0.022(3) 0.050(5) 0.012(3) 0.008(3) 0.005(3) 0.000(3)
C17 0.031(4) 0.040(4) 0.017(3) -0.006(3) 0.004(3) -0.001(3)
C62 0.015(3) 0.021(3) 0.029(4) 0.004(3) 0.005(3) 0.002(3)
C24 0.027(4) 0.019(3) 0.036(4) 0.005(3) -0.010(3) 0.001(3)
C33 0.022(3) 0.025(4) 0.023(4) 0.009(3) 0.002(3) 0.001(3)
C71 0.025(4) 0.039(4) 0.037(4) -0.004(3) 0.016(3) 0.004(3)
C12 0.017(3) 0.019(3) 0.032(4) 0.006(3) -0.004(3) -0.005(3)
C51 0.016(3) 0.025(4) 0.023(3) 0.005(3) -0.002(3) -0.002(3)
C75 0.021(3) 0.033(4) 0.024(4) -0.006(3) 0.000(3) 0.000(3)
C76 0.014(3) 0.043(4) 0.025(4) 0.002(3) -0.001(3) -0.005(3)
C78 0.017(3) 0.027(4) 0.033(4) 0.007(3) -0.002(3) -0.003(3)
C19 0.017(4) 0.069(6) 0.031(4) -0.009(4) 0.004(3) -0.014(4)
C63 0.022(3) 0.020(3) 0.035(4) 0.010(3) 0.005(3) -0.006(3)
C18 0.034(4) 0.063(6) 0.015(3) -0.007(4) -0.002(3) -0.021(4)
C59 0.020(3) 0.027(4) 0.042(4) -0.013(3) 0.015(3) -0.007(3)
C39 0.027(4) 0.038(4) 0.021(4) -0.010(3) 0.000(3) -0.014(3)
C77 0.022(4) 0.048(5) 0.023(4) 0.022(3) -0.004(3) -0.009(3)
C25 0.045(5) 0.032(4) 0.023(4) 0.020(3) 0.002(3) -0.004(4)
O1S 0.071(5) 0.064(4) 0.044(4) -0.001(3) 0.011(3) 0.029(4)

loop_
_atom_type_symbol
_atom_type_description
_atom_type_scat_dispersion_real
_atom_type_scat_dispersion_imag
_atom_type_scat_source
C C 0.0033 0.0016 'International Tables Vol C Tables 4.2.6.8 and 6.1.1.4'
H H 0 0 'International Tables Vol C Tables 4.2.6.8 and 6.1.1.4'
Cl Cl 0.1484 0.1585 'International Tables Vol C Tables 4.2.6.8 and 6.1.1.4'
Mn Mn 0.3368 0.7283 'International Tables Vol C Tables 4.2.6.8 and 6.1.1.4'
O O 0.0106 0.006 'International Tables Vol C Tables 4.2.6.8 and 6.1.1.4'
P P 0.1023 0.0942 'International Tables Vol C Tables 4.2.6.8 and 6.1.1.4'

loop_
_geom_angle_atom_site_label_1
_geom_angle_atom_site_label_2
_geom_angle_atom_site_label_3
_geom_angle
_geom_angle_site_symmetry_1
_geom_angle_site_symmetry_3
_geom_angle_publ_flag
O2 Mn1 O4 84.87(15) . . ?
O2 Mn1 O5 87.69(15) . . ?
O4 Mn1 O5 87.50(15) . . ?
O2 Mn1 O6 109.48(15) . . ?
O4 Mn1 O6 163.46(15) . . ?
O5 Mn1 O6 85.00(15) . . ?
O2 Mn1 O3 161.47(16) . . ?
O4 Mn1 O3 81.08(14) . . ?
O5 Mn1 O3 103.62(15) . . ?
O6 Mn1 O3 86.39(15) . . ?
O2 Mn1 O1 81.84(15) . . ?
O4 Mn1 O1 108.37(15) . . ?
O5 Mn1 O1 159.98(15) . . ?
O6 Mn1 O1 82.50(15) . . ?
O3 Mn1 O1 91.16(14) . . ?
Cl2 Mn2 Cl3 114.20(7) . . ?
Cl2 Mn2 Cl4 111.89(6) . . ?
Cl3 Mn2 Cl4 105.85(7) . . ?
Cl2 Mn2 Cl1 108.65(6) . . ?
Cl3 Mn2 Cl1 104.24(6) . . ?
Cl4 Mn2 Cl1 111.79(6) . . ?
O3 P3 C29 113.6(3) . . ?
O3 P3 C35 110.6(3) . . ?
C29 P3 C35 105.4(3) . . ?
O3 P3 C27 109.6(2) . . ?
C29 P3 C27 108.8(3) . . ?
C35 P3 C27 108.6(3) . . ?
O1 P1 C9 109.2(3) . . ?
O1 P1 C3 112.8(3) . . ?
C9 P1 C3 107.4(3) . . ?
O1 P1 C1 111.6(2) . . ?
C9 P1 C1 110.9(3) . . ?
C3 P1 C1 104.8(3) . . ?
O6 P6 C67 112.0(3) . . ?
O6 P6 C73 112.5(3) . . ?
C67 P6 C73 106.2(3) . . ?
O6 P6 C53 110.1(2) . . ?
C67 P6 C53 109.4(3) . . ?
C73 P6 C53 106.5(3) . . ?
O2 P2 C15 111.0(3) . . ?
O2 P2 C21 111.6(3) . . ?
C15 P2 C21 107.3(3) . . ?
O2 P2 C1 110.9(2) . . ?
C15 P2 C1 107.9(3) . . ?
C21 P2 C1 107.9(3) . . ?
O5 P5 C55 111.0(3) . . ?
O5 P5 C61 111.3(3) . . ?
C55 P5 C61 107.5(3) . . ?
O5 P5 C53 110.1(2) . . ?
C55 P5 C53 112.3(3) . . ?
C61 P5 C53 104.3(3) . . ?
O4 P4 C41 112.8(3) . . ?
O4 P4 C47 109.6(3) . . ?
C41 P4 C47 109.2(3) . . ?
O4 P4 C27 111.8(3) . . ?
C41 P4 C27 106.7(3) . . ?
C47 P4 C27 106.7(3) . . ?
P3 O3 Mn1 139.9(2) . . ?
P2 O2 Mn1 135.5(3) . . ?
P1 O1 Mn1 136.6(2) . . ?
P5 O5 Mn1 130.1(2) . . ?
P4 O4 Mn1 134.5(2) . . ?
P6 O6 Mn1 138.1(2) . . ?
C11 C10 C9 120.5(6) . . ?
C45 C46 C41 120.1(6) . . ?
C22 C21 C26 120.5(6) . . ?
C22 C21 P2 118.9(5) . . ?
C26 C21 P2 120.5(5) . . ?
C28 C27 P4 108.7(4) . . ?
C28 C27 P3 111.2(4) . . ?
P4 C27 P3 108.6(3) . . ?
C14 C9 C10 118.9(6) . . ?
C14 C9 P1 117.8(5) . . ?
C10 C9 P1 123.2(5) . . ?
C3 C4 C5 119.5(6) . . ?
C56 C55 C60 119.0(6) . . ?
C56 C55 P5 118.3(5) . . ?
C60 C55 P5 122.7(5) . . ?
C43 C42 C41 119.5(6) . . ?
C67 C68 C69 119.7(7) . . ?
C30 C29 C34 119.6(6) . . ?
C30 C29 P3 122.6(5) . . ?
C34 C29 P3 117.8(5) . . ?
C54 C53 P5 106.4(4) . . ?
C54 C53 P6 110.2(4) . . ?
P5 C53 P6 111.7(3) . . ?
C57 C56 C55 121.3(7) . . ?
C2 C1 P2 107.2(4) . . ?
C2 C1 P1 111.2(4) . . ?
P2 C1 P1 108.3(3) . . ?
C10 C11 C12 120.7(6) . . ?
C40 C35 C36 119.2(6) . . ?
C40 C35 P3 123.6(5) . . ?
C36 C35 P3 117.0(4) . . ?
C73 C74 C75 120.3(6) . . ?
C46 C45 C44 119.5(6) . . ?
C31 C30 C29 120.2(6) . . ?
C52 C47 C48 120.4(5) . . ?
C52 C47 P4 116.7(5) . . ?
C48 C47 P4 122.9(5) . . ?
C74 C73 C78 119.9(6) . . ?
C74 C73 P6 118.0(5) . . ?
C78 C73 P6 122.0(5) . . ?
C71 C72 C67 120.1(6) . . ?
C33 C34 C29 119.4(6) . . ?
C39 C38 C37 120.3(6) . . ?
C68 C67 C72 119.9(6) . . ?
C68 C67 P6 123.2(5) . . ?
C72 C67 P6 116.8(5) . . ?
C9 C14 C13 121.1(6) . . ?
C42 C41 C46 120.3(6) . . ?
C42 C41 P4 118.6(5) . . ?
C46 C41 P4 120.9(5) . . ?
C8 C3 C4 120.1(6) . . ?
C8 C3 P1 121.9(5) . . ?
C4 C3 P1 118.0(5) . . ?
C66 C65 C64 120.0(6) . . ?
C65 C66 C61 120.1(6) . . ?
C20 C15 C16 118.9(6) . . ?
C20 C15 P2 115.1(5) . . ?
C16 C15 P2 126.0(5) . . ?
C45 C44 C43 120.1(6) . . ?
C62 C61 C66 119.6(6) . . ?
C62 C61 P5 121.7(5) . . ?
C66 C61 P5 118.8(5) . . ?
C24 C23 C22 119.7(7) . . ?
C5 C6 C7 119.7(6) . . ?
C69 C70 C71 121.8(7) . . ?
C49 C48 C47 119.1(6) . . ?
C42 C43 C44 120.4(6) . . ?
C48 C49 C50 120.9(6) . . ?
C51 C52 C47 119.6(6) . . ?
C63 C64 C65 120.1(6) . . ?
C21 C22 C23 120.1(6) . . ?
C17 C16 C15 119.4(6) . . ?
C38 C37 C36 119.9(6) . . ?
C25 C26 C21 119.4(7) . . ?
C70 C69 C68 119.6(7) . . ?
C12 C13 C14 119.8(6) . . ?
C35 C36 C37 120.2(6) . . ?
C35 C40 C39 119.9(6) . . ?
C7 C8 C3 120.5(6) . . ?
C8 C7 C6 120.2(6) . . ?
C59 C60 C55 119.6(6) . . ?
C51 C50 C49 120.0(6) . . ?
C56 C57 C58 119.4(7) . . ?
C19 C20 C15 121.2(7) . . ?
C30 C31 C32 120.3(6) . . ?
C6 C5 C4 120.0(6) . . ?
C59 C58 C57 120.0(7) . . ?
C31 C32 C33 119.8(6) . . ?
C18 C17 C16 120.9(7) . . ?
C61 C62 C63 120.2(6) . . ?
C23 C24 C25 119.6(6) . . ?
C34 C33 C32 120.7(6) . . ?
C70 C71 C72 118.9(7) . . ?
C13 C12 C11 119.1(6) . . ?
C50 C51 C52 120.0(6) . . ?
C74 C75 C76 119.6(7) . . ?
C77 C76 C75 119.9(6) . . ?
C77 C78 C73 119.8(7) . . ?
C20 C19 C18 119.5(7) . . ?
C64 C63 C62 120.0(6) . . ?
C17 C18 C19 120.1(7) . . ?
C58 C59 C60 120.7(7) . . ?
C38 C39 C40 120.5(6) . . ?
C76 C77 C78 120.4(7) . . ?
C26 C25 C24 120.7(7) . . ?

loop_
_geom_bond_atom_site_label_1
_geom_bond_atom_site_label_2
_geom_bond_distance
_geom_bond_site_symmetry_2
_geom_bond_publ_flag
Mn1 O2 2.159(4) . ?
Mn1 O4 2.165(4) . ?
Mn1 O5 2.185(4) . ?
Mn1 O6 2.199(4) . ?
Mn1 O3 2.219(4) . ?
Mn1 O1 2.222(4) . ?
Mn2 Cl2 2.3574(18) . ?
Mn2 Cl3 2.3674(18) . ?
Mn2 Cl4 2.3677(17) . ?
Mn2 Cl1 2.3689(17) . ?
P3 O3 1.499(4) . ?
P3 C29 1.796(6) . ?
P3 C35 1.806(6) . ?
P3 C27 1.828(6) . ?
P1 O1 1.505(4) . ?
P1 C9 1.811(6) . ?
P1 C3 1.817(6) . ?
P1 C1 1.829(6) . ?
P6 O6 1.496(4) . ?
P6 C67 1.800(6) . ?
P6 C73 1.801(6) . ?
P6 C53 1.832(5) . ?
P2 O2 1.495(4) . ?
P2 C15 1.794(6) . ?
P2 C21 1.801(6) . ?
P2 C1 1.824(6) . ?
P5 O5 1.509(4) . ?
P5 C55 1.792(6) . ?
P5 C61 1.808(6) . ?
P5 C53 1.815(6) . ?
P4 O4 1.502(4) . ?
P4 C41 1.802(6) . ?
P4 C47 1.806(6) . ?
P4 C27 1.824(6) . ?
C28 C27 1.545(8) . ?
C10 C11 1.375(9) . ?
C10 C9 1.393(8) . ?
C46 C45 1.382(9) . ?
C46 C41 1.387(8) . ?
C21 C22 1.376(9) . ?
C21 C26 1.398(9) . ?
C9 C14 1.376(9) . ?
C4 C3 1.384(9) . ?
C4 C5 1.394(9) . ?
C54 C53 1.551(8) . ?
C55 C56 1.380(9) . ?
C55 C60 1.395(9) . ?
C42 C43 1.375(9) . ?
C42 C41 1.385(9) . ?
C68 C67 1.382(9) . ?
C68 C69 1.402(10) . ?
C29 C30 1.392(9) . ?
C29 C34 1.401(9) . ?
C2 C1 1.554(8) . ?
C56 C57 1.374(9) . ?
C11 C12 1.394(10) . ?
C35 C40 1.378(9) . ?
C35 C36 1.390(8) . ?
C74 C73 1.384(9) . ?
C74 C75 1.389(9) . ?
C45 C44 1.386(10) . ?
C30 C31 1.376(9) . ?
C47 C52 1.392(8) . ?
C47 C48 1.393(8) . ?
C73 C78 1.387(9) . ?
C72 C71 1.397(9) . ?
C72 C67 1.404(9) . ?
C34 C33 1.380(9) . ?
C38 C39 1.361(10) . ?
C38 C37 1.372(9) . ?
C14 C13 1.396(9) . ?
C3 C8 1.376(9) . ?
C65 C66 1.381(9) . ?
C65 C64 1.386(10) . ?
C66 C61 1.394(9) . ?
C15 C20 1.394(9) . ?
C15 C16 1.398(9) . ?
C44 C43 1.389(9) . ?
C61 C62 1.384(9) . ?
C23 C24 1.387(10) . ?
C23 C22 1.398(9) . ?
C6 C5 1.383(10) . ?
C6 C7 1.387(10) . ?
C70 C69 1.376(12) . ?
C70 C71 1.375(11) . ?
C48 C49 1.379(9) . ?
C49 C50 1.386(9) . ?
C52 C51 1.389(9) . ?
C64 C63 1.382(10) . ?
C16 C17 1.384(9) . ?
C37 C36 1.390(9) . ?
C26 C25 1.371(11) . ?
C13 C12 1.383(9) . ?
C40 C39 1.394(10) . ?
C8 C7 1.368(10) . ?
C60 C59 1.392(9) . ?
C50 C51 1.384(9) . ?
C57 C58 1.394(11) . ?
C20 C19 1.369(10) . ?
C31 C32 1.385(11) . ?
C58 C59 1.362(11) . ?
C32 C33 1.383(10) . ?
C17 C18 1.371(11) . ?
C62 C63 1.385(9) . ?
C24 C25 1.402(11) . ?
C75 C76 1.395(10) . ?
C76 C77 1.377(11) . ?
C78 C77 1.387(10) . ?
C19 C18 1.389(11) . ?
